data_1504750
loop_
_publ_author_name
'Esmieu, William R.'
'Worden, Stephen M.'
'Catterick, David'
'Wilson, Claire'
'Hayes, Christopher J.'

_publ_section_title
;
 A formal synthesis of (-)-cephalotaxine.
;
_journal_issue 14
_journal_name_full 'Organic letters'
_journal_page_first 3045
_journal_page_last 3048
_journal_paper_doi 10.1021/ol8010166
_journal_volume 10
_journal_year 2008
_chemical_absolute_configuration ad
_chemical_formula_moiety 'C18 H22 I N O2'
_chemical_formula_sum 'C18 H22 I N O2'
_chemical_formula_weight 411.27
_chemical_name_systematic
; 
 ? 
;
_space_group_IT_number 4
_symmetry_cell_setting monoclinic
_symmetry_space_group_name_Hall 'P 2yb'
_symmetry_space_group_name_H-M 'P 1 21 1'
_atom_sites_solution_hydrogens 'C22 methyl H atoms from difference Fourier; others placed geometrically'
_atom_sites_solution_primary direct
_atom_sites_solution_secondary difmap
_audit_creation_method SHELXL-97
_cell_angle_alpha 90.00
_cell_angle_beta 90.015(1)
_cell_angle_gamma 90.00
_cell_formula_units_Z 2
_cell_length_a 6.8697(4)
_cell_length_b 11.4506(7)
_cell_length_c 10.6918(7)
_cell_measurement_reflns_used 6402
_cell_measurement_temperature 150(2)
_cell_measurement_theta_max 27.6
_cell_measurement_theta_min 2.6
_cell_volume 841.04(9)
_computing_cell_refinement 'Bruker SAINT version 6.36A (Bruker, 2000)'
_computing_data_collection 'Bruker SMART version 5.625 (Bruker, 2001)'
_computing_data_reduction 'Bruker SAINT; SHELXTL (Sheldrick, 2008)'
_computing_publication_material 'enCIFer (Allen et al., 1004); PLATON (Spek, 2003)'
_computing_structure_refinement 'SHELXL97 (Sheldrick, 2008)'
_computing_structure_solution 'SIR92 (Altomare et al., 1994)'
_diffrn_ambient_temperature 150(2)
_diffrn_measured_fraction_theta_full 0.999
_diffrn_measured_fraction_theta_max 0.997
_diffrn_measurement_device_type 'Bruker SMART APEX CCD area detector'
_diffrn_measurement_method \w
_diffrn_radiation_monochromator graphite
_diffrn_radiation_source 'sealed tube'
_diffrn_radiation_type MoK\a
_diffrn_radiation_wavelength 0.71073
_diffrn_reflns_av_R_equivalents 0.012
_diffrn_reflns_av_sigmaI/netI 0.020
_diffrn_reflns_limit_h_max 8
_diffrn_reflns_limit_h_min -8
_diffrn_reflns_limit_k_max 14
_diffrn_reflns_limit_k_min -14
_diffrn_reflns_limit_l_max 13
_diffrn_reflns_limit_l_min -13
_diffrn_reflns_number 7198
_diffrn_reflns_theta_full 27.50
_diffrn_reflns_theta_max 27.59
_diffrn_reflns_theta_min 2.61
_diffrn_standards_decay_% 0
_diffrn_standards_number 0
_exptl_absorpt_coefficient_mu 1.911
_exptl_absorpt_correction_T_max 1.000
_exptl_absorpt_correction_T_min 0.764
_exptl_absorpt_correction_type multi-scan
_exptl_absorpt_process_details 'Bruker SADABS v2.05'
_exptl_crystal_colour colourless
_exptl_crystal_density_diffrn 1.624
_exptl_crystal_density_method 'not measured'
_exptl_crystal_description tablet
_exptl_crystal_F_000 412
_exptl_crystal_size_max 0.37
_exptl_crystal_size_mid 0.35
_exptl_crystal_size_min 0.10
_refine_diff_density_max 0.47
_refine_diff_density_min -0.28
_refine_diff_density_rms 0.05
_refine_ls_abs_structure_details 'Flack H D (1983), Acta Cryst. A39, 876-881'
_refine_ls_abs_structure_Flack 0.002(13)
_refine_ls_extinction_method none
_refine_ls_goodness_of_fit_ref 1.041
_refine_ls_hydrogen_treatment 'rigid rotor; riding model'
_refine_ls_matrix_type full
_refine_ls_number_parameters 201
_refine_ls_number_reflns 3813
_refine_ls_number_restraints 1
_refine_ls_restrained_S_all 1.041
_refine_ls_R_factor_all 0.0167
_refine_ls_R_factor_gt 0.0166
_refine_ls_shift/su_max 0.002
_refine_ls_shift/su_mean 0.000
_refine_ls_structure_factor_coef Fsqd
_refine_ls_weighting_details 'calc w=1/[\s^2^(Fo^2^)+(0.0263P)^2^+0.2268P] where P=(Fo^2^+2Fc^2^)/3'
_refine_ls_weighting_scheme calc
_refine_ls_wR_factor_gt 0.0439
_refine_ls_wR_factor_ref 0.0440
_reflns_number_gt 3789
_reflns_number_total 3813
_reflns_threshold_expression I>2\s(I)
_cod_data_source_file ol8010166-file002.cif
_cod_data_source_block ibzdio
_cod_depositor_comments
;
The following automatic conversions were performed:

'_symmetry_cell_setting' value 'Monoclinic' changed to 'monoclinic'
according to /home/saulius/struct/CIF-dictionaries/cif_core.dic
dictionary named 'cif_core.dic' version 2.4.1 from 2010-06-29.

Automatic conversion script
Id: cif_fix_values 1715 2011-07-08 13:25:40Z adriana 
;
_cod_original_sg_symbol_H-M 'P 21'
_cod_database_code 1504750

loop_
_symmetry_equiv_pos_as_xyz
'x, y, z'
'-x, y+1/2, -z'

loop_
_atom_site_label
_atom_site_type_symbol
_atom_site_fract_x
_atom_site_fract_y
_atom_site_fract_z
_atom_site_U_iso_or_equiv
_atom_site_adp_type
_atom_site_occupancy
_atom_site_symmetry_multiplicity
_atom_site_calc_flag
_atom_site_refinement_flags
I1 I 0.294222(14) -0.304860(17) 0.637510(9) 0.02610(4) Uani 1 1 d .
C2 C 0.1048(3) -0.15996(18) 0.64812(18) 0.0225(4) Uani 1 1 d .
C3 C -0.0683(3) -0.17991(18) 0.71566(19) 0.0253(4) Uani 1 1 d .
H3A H -0.0990 -0.2545 0.7491 0.030 Uiso 1 1 calc R
C4 C -0.1899(3) -0.08583(18) 0.73049(17) 0.0235(4) Uani 1 1 d .
O5 O -0.3655(2) -0.08189(15) 0.79332(15) 0.0309(3) Uani 1 1 d .
C6 C -0.4158(3) 0.0395(2) 0.7965(2) 0.0313(4) Uani 1 1 d .
H6A H -0.3953 0.0711 0.8817 0.038 Uiso 1 1 calc R
H6B H -0.5546 0.0498 0.7741 0.038 Uiso 1 1 calc R
O7 O -0.2947(2) 0.09996(14) 0.70869(15) 0.0317(3) Uani 1 1 d .
C8 C -0.1476(3) 0.02225(18) 0.68043(18) 0.0232(4) Uani 1 1 d .
C9 C 0.0202(3) 0.04289(19) 0.61339(18) 0.0241(4) Uani 1 1 d .
H9A H 0.0470 0.1178 0.5793 0.029 Uiso 1 1 calc R
C10 C 0.1511(3) -0.05120(18) 0.59704(17) 0.0218(3) Uani 1 1 d .
C11 C 0.3348(3) -0.02966(18) 0.52225(18) 0.0237(4) Uani 1 1 d .
H11A H 0.4427 -0.0760 0.5583 0.028 Uiso 1 1 calc R
H11B H 0.3704 0.0539 0.5280 0.028 Uiso 1 1 calc R
C12 C 0.3075(3) -0.06319(19) 0.38429(17) 0.0232(4) Uani 1 1 d .
H12A H 0.2632 -0.1453 0.3788 0.028 Uiso 1 1 calc R
H12B H 0.2057 -0.0131 0.3467 0.028 Uiso 1 1 calc R
N13 N 0.4886(2) -0.04973(15) 0.31401(14) 0.0211(3) Uani 1 1 d .
C14 C 0.6386(3) -0.1356(2) 0.3467(2) 0.0297(4) Uani 1 1 d .
H14A H 0.5823 -0.2150 0.3527 0.036 Uiso 1 1 calc R
H14B H 0.7008 -0.1156 0.4275 0.036 Uiso 1 1 calc R
C15 C 0.7856(4) -0.1283(3) 0.2394(2) 0.0437(6) Uani 1 1 d .
H15A H 0.8191 -0.2074 0.2087 0.052 Uiso 1 1 calc R
H15B H 0.9064 -0.0890 0.2673 0.052 Uiso 1 1 calc R
C16 C 0.6850(3) -0.0573(2) 0.13672(19) 0.0293(4) Uani 1 1 d .
H16A H 0.6997 -0.0960 0.0544 0.035 Uiso 1 1 calc R
H16B H 0.7407 0.0223 0.1316 0.035 Uiso 1 1 calc R
C17 C 0.4691(3) -0.05264(17) 0.17570(17) 0.0221(4) Uani 1 1 d .
C18 C 0.3494(3) -0.15593(19) 0.1197(2) 0.0279(4) Uani 1 1 d .
H18A H 0.4373 -0.2157 0.0839 0.034 Uiso 1 1 calc R
H18B H 0.2681 -0.1930 0.1850 0.034 Uiso 1 1 calc R
C19 C 0.2203(3) -0.1021(2) 0.0167(2) 0.0318(4) Uani 1 1 d .
H19A H 0.2713 -0.1212 -0.0675 0.038 Uiso 1 1 calc R
H19B H 0.0848 -0.1309 0.0232 0.038 Uiso 1 1 calc R
C20 C 0.2297(3) 0.02718(19) 0.04056(18) 0.0258(4) Uani 1 1 d .
C21 C 0.3637(3) 0.05281(18) 0.12579(18) 0.0245(4) Uani 1 1 d .
H21A H 0.3904 0.1302 0.1527 0.029 Uiso 1 1 calc R
C22 C 0.1043(4) 0.1116(2) -0.0296(2) 0.0390(5) Uani 1 1 d .
H22A H 0.1398 0.1916 -0.0063 0.059 Uiso 1 1 calc R
H22B H -0.0326 0.0976 -0.0088 0.059 Uiso 1 1 calc R
H22C H 0.1238 0.1009 -0.1197 0.059 Uiso 1 1 calc R

loop_
_atom_site_aniso_label
_atom_site_aniso_U_11
_atom_site_aniso_U_22
_atom_site_aniso_U_33
_atom_site_aniso_U_23
_atom_site_aniso_U_13
_atom_site_aniso_U_12
I1 0.02750(6) 0.02501(6) 0.02580(6) -0.00025(6) -0.00020(4) 0.00458(6)
C2 0.0244(9) 0.0243(9) 0.0188(8) 0.0008(7) -0.0005(7) 0.0013(7)
C3 0.0287(9) 0.0239(9) 0.0233(9) 0.0030(7) 0.0027(7) -0.0023(8)
C4 0.0236(9) 0.0291(10) 0.0177(8) -0.0018(7) 0.0032(7) -0.0024(7)
O5 0.0277(8) 0.0337(8) 0.0313(8) -0.0025(6) 0.0104(6) 0.0001(6)
C6 0.0306(11) 0.0357(11) 0.0276(10) -0.0048(8) 0.0059(8) 0.0041(9)
O7 0.0344(8) 0.0289(8) 0.0317(8) 0.0004(6) 0.0092(6) 0.0090(6)
C8 0.0264(9) 0.0242(9) 0.0190(8) -0.0032(7) -0.0005(7) 0.0031(7)
C9 0.0298(10) 0.0232(9) 0.0192(9) 0.0002(7) 0.0015(7) -0.0014(7)
C10 0.0236(8) 0.0247(9) 0.0171(8) 0.0002(7) -0.0007(7) -0.0013(7)
C11 0.0234(9) 0.0268(10) 0.0208(9) 0.0001(7) 0.0034(7) -0.0021(7)
C12 0.0200(8) 0.0300(10) 0.0197(9) 0.0008(7) 0.0014(6) -0.0021(7)
N13 0.0199(7) 0.0256(8) 0.0179(7) 0.0007(6) 0.0005(5) -0.0005(6)
C14 0.0277(10) 0.0320(11) 0.0294(10) 0.0024(8) -0.0007(8) 0.0068(8)
C15 0.0340(12) 0.0665(18) 0.0305(12) -0.0011(11) 0.0035(9) 0.0196(12)
C16 0.0276(9) 0.0359(11) 0.0244(10) -0.0046(8) 0.0063(8) 0.0017(8)
C17 0.0261(9) 0.0214(9) 0.0189(9) 0.0000(7) 0.0004(7) -0.0011(7)
C18 0.0346(10) 0.0234(10) 0.0258(10) -0.0024(8) 0.0011(8) -0.0030(8)
C19 0.0324(11) 0.0369(12) 0.0261(10) -0.0004(8) -0.0043(8) -0.0104(9)
C20 0.0265(9) 0.0311(10) 0.0197(9) 0.0056(7) 0.0026(7) -0.0020(8)
C21 0.0301(10) 0.0231(9) 0.0202(9) 0.0020(7) 0.0036(7) -0.0013(8)
C22 0.0354(12) 0.0475(14) 0.0342(11) 0.0127(10) -0.0040(9) 0.0019(10)

loop_
_atom_type_symbol
_atom_type_description
_atom_type_scat_dispersion_real
_atom_type_scat_dispersion_imag
_atom_type_scat_source
C C 0.0033 0.0016 'International Tables Vol C Tables 4.2.6.8 and 6.1.1.4'
H H 0.0000 0.0000 'International Tables Vol C Tables 4.2.6.8 and 6.1.1.4'
N N 0.0061 0.0033 'International Tables Vol C Tables 4.2.6.8 and 6.1.1.4'
O O 0.0106 0.0060 'International Tables Vol C Tables 4.2.6.8 and 6.1.1.4'
I I -0.4742 1.8119 'International Tables Vol C Tables 4.2.6.8 and 6.1.1.4'

loop_
_geom_angle_atom_site_label_1
_geom_angle_atom_site_label_2
_geom_angle_atom_site_label_3
_geom_angle
C10 C2 C3 122.48(18)
C10 C2 I1 122.63(14)
C3 C2 I1 114.83(14)
C4 C3 C2 116.46(18)
C3 C4 C8 122.06(18)
C3 C4 O5 127.84(18)
C8 C4 O5 110.11(18)
C4 O5 C6 104.73(16)
O5 C6 O7 108.23(16)
C8 O7 C6 104.90(16)
C9 C8 C4 122.17(19)
C9 C8 O7 128.02(19)
C4 C8 O7 109.81(18)
C8 C9 C10 117.75(19)
C2 C10 C9 119.08(17)
C2 C10 C11 122.80(18)
C9 C10 C11 118.11(18)
C10 C11 C12 111.42(16)
N13 C12 C11 111.34(15)
C12 N13 C14 113.87(16)
C12 N13 C17 115.64(15)
C14 N13 C17 106.62(15)
N13 C14 C15 104.38(18)
C14 C15 C16 105.58(18)
C15 C16 C17 104.99(17)
N13 C17 C21 112.23(16)
N13 C17 C16 100.56(15)
C21 C17 C16 113.26(17)
N13 C17 C18 116.54(16)
C21 C17 C18 102.61(16)
C16 C17 C18 112.14(17)
C19 C18 C17 105.93(17)
C20 C19 C18 104.31(17)
C21 C20 C22 126.9(2)
C21 C20 C19 111.35(19)
C22 C20 C19 121.7(2)
C20 C21 C17 113.53(19)

loop_
_geom_bond_atom_site_label_1
_geom_bond_atom_site_label_2
_geom_bond_distance
I1 C2 2.112(2)
C2 C10 1.397(3)
C2 C3 1.410(3)
C3 C4 1.373(3)
C4 C8 1.379(3)
C4 O5 1.381(2)
O5 C6 1.432(3)
C6 O7 1.434(3)
O7 C8 1.380(2)
C8 C9 1.377(3)
C9 C10 1.414(3)
C10 C11 1.514(2)
C11 C12 1.536(3)
C12 N13 1.462(2)
N13 C14 1.466(3)
N13 C17 1.485(2)
C14 C15 1.531(3)
C15 C16 1.531(3)
C16 C17 1.542(3)
C17 C21 1.506(3)
C17 C18 1.560(3)
C18 C19 1.542(3)
C19 C20 1.504(3)
C20 C21 1.328(3)
C20 C22 1.496(3)

loop_
_geom_torsion_atom_site_label_1
_geom_torsion_atom_site_label_2
_geom_torsion_atom_site_label_3
_geom_torsion_atom_site_label_4
_geom_torsion
C10 C2 C3 C4 -0.8(3)
I1 C2 C3 C4 176.48(14)
C2 C3 C4 C8 1.0(3)
C2 C3 C4 O5 -179.22(19)
C3 C4 O5 C6 171.4(2)
C8 C4 O5 C6 -8.8(2)
C4 O5 C6 O7 14.5(2)
O5 C6 O7 C8 -14.6(2)
C3 C4 C8 C9 -0.6(3)
O5 C4 C8 C9 179.64(18)
C3 C4 C8 O7 179.55(18)
O5 C4 C8 O7 -0.2(2)
C6 O7 C8 C9 -170.7(2)
C6 O7 C8 C4 9.2(2)
C4 C8 C9 C10 -0.2(3)
O7 C8 C9 C10 179.64(19)
C3 C2 C10 C9 0.0(3)
I1 C2 C10 C9 -177.01(14)
C3 C2 C10 C11 -178.78(18)
I1 C2 C10 C11 4.2(3)
C8 C9 C10 C2 0.5(3)
C8 C9 C10 C11 179.33(17)
C2 C10 C11 C12 84.7(2)
C9 C10 C11 C12 -94.2(2)
C10 C11 C12 N13 -176.20(16)
C11 C12 N13 C14 69.8(2)
C11 C12 N13 C17 -166.21(17)
C12 N13 C14 C15 164.16(19)
C17 N13 C14 C15 35.4(2)
N13 C14 C15 C16 -12.5(3)
C14 C15 C16 C17 -13.4(3)
C12 N13 C17 C21 68.5(2)
C14 N13 C17 C21 -163.82(17)
C12 N13 C17 C16 -170.86(16)
C14 N13 C17 C16 -43.15(19)
C12 N13 C17 C18 -49.4(2)
C14 N13 C17 C18 78.3(2)
C15 C16 C17 N13 33.7(2)
C15 C16 C17 C21 153.6(2)
C15 C16 C17 C18 -90.9(2)
N13 C17 C18 C19 137.21(18)
C21 C17 C18 C19 14.2(2)
C16 C17 C18 C19 -107.7(2)
C17 C18 C19 C20 -14.5(2)
C18 C19 C20 C21 9.5(3)
C18 C19 C20 C22 -172.47(19)
C22 C20 C21 C17 -178.08(19)
C19 C20 C21 C17 -0.2(3)
N13 C17 C21 C20 -134.96(18)
C16 C17 C21 C20 112.0(2)
C18 C17 C21 C20 -9.1(2)
